data_7205729
loop_
_publ_author_name
'Hou, Ke-Ling'
'Bai, Feng-Ying'
'Xing, Yong-Heng'
'Wang, Jian-Ling'
'Shi, Zhan'

_publ_section_title
;
 A novel family of 3D photoluminescent lanthanide--bta--flexible MOFs
 constructed from 1,2,4,5-benzenetetracarboxylic acid and different
 spanning of dicarboxylate acid ligands
;
_journal_issue 11
_journal_name_full CrystEngComm
_journal_page_first 3884
_journal_paper_doi 10.1039/c0ce00707b
_journal_volume 13
_journal_year 2011
_chemical_formula_sum 'C16 H14 Er2 O14'
_chemical_formula_weight 764.79
_chemical_name_systematic
;
?
;
_space_group_IT_number 14
_symmetry_cell_setting monoclinic
_symmetry_space_group_name_Hall '-P 2yn'
_symmetry_space_group_name_H-M 'P 1 21/n 1'
_atom_sites_solution_hydrogens geom
_atom_sites_solution_primary direct
_atom_sites_solution_secondary difmap
_audit_creation_method SHELXL-97
_cell_angle_alpha 90.00
_cell_angle_beta 91.1650(10)
_cell_angle_gamma 90.00
_cell_formula_units_Z 2
_cell_length_a 7.7489(8)
_cell_length_b 7.1601(7)
_cell_length_c 17.2940(18)
_cell_measurement_reflns_used 2271
_cell_measurement_temperature 296(2)
_cell_measurement_theta_max 28.894
_cell_measurement_theta_min 2.356
_cell_volume 959.32(17)
_computing_cell_refinement 'Bruker SMART'
_computing_data_collection 'Bruker SMART'
_computing_data_reduction 'Bruker SAINT'
_computing_molecular_graphics 'Bruker SHELXTL'
_computing_publication_material 'Bruker SHELXTL'
_computing_structure_refinement 'SHELXL-97 (Sheldrick, 1997)'
_computing_structure_solution 'SHELXS-97 (Sheldrick, 1990)'
_diffrn_ambient_temperature 296(2)
_diffrn_measured_fraction_theta_full 0.998
_diffrn_measured_fraction_theta_max 0.998
_diffrn_measurement_device_type 'Bruker SMART APEX'
_diffrn_measurement_method 'phi and omega scans'
_diffrn_radiation_monochromator graphite
_diffrn_radiation_source 'fine-focus sealed tube'
_diffrn_radiation_type MoK\a
_diffrn_radiation_wavelength 0.71073
_diffrn_reflns_av_R_equivalents 0.0283
_diffrn_reflns_av_sigmaI/netI 0.0346
_diffrn_reflns_limit_h_max 9
_diffrn_reflns_limit_h_min -6
_diffrn_reflns_limit_k_max 8
_diffrn_reflns_limit_k_min -9
_diffrn_reflns_limit_l_max 21
_diffrn_reflns_limit_l_min -21
_diffrn_reflns_number 5281
_diffrn_reflns_theta_full 26.73
_diffrn_reflns_theta_max 26.73
_diffrn_reflns_theta_min 2.36
_diffrn_standards_decay_% 0
_diffrn_standards_interval_count 0
_diffrn_standards_interval_time 0
_diffrn_standards_number 0
_exptl_absorpt_coefficient_mu 8.766
_exptl_absorpt_correction_T_max 0.5026
_exptl_absorpt_correction_T_min 0.2521
_exptl_absorpt_correction_type multi-scan
_exptl_absorpt_process_details 'SADABS (Sheldrick, 1996)'
_exptl_crystal_colour Pink
_exptl_crystal_density_diffrn 2.648
_exptl_crystal_density_method 'not measured'
_exptl_crystal_description spicule
_exptl_crystal_F_000 716
_exptl_crystal_size_max 0.22
_exptl_crystal_size_mid 0.18
_exptl_crystal_size_min 0.09
_refine_diff_density_max 0.876
_refine_diff_density_min -0.847
_refine_diff_density_rms 0.156
_refine_ls_extinction_coef 0.0095(3)
_refine_ls_extinction_expression Fc^*^=kFc[1+0.001xFc^2^\l^3^/sin(2\q)]^-1/4^
_refine_ls_extinction_method SHELXL
_refine_ls_goodness_of_fit_ref 1.063
_refine_ls_hydrogen_treatment constr
_refine_ls_matrix_type full
_refine_ls_number_parameters 146
_refine_ls_number_reflns 2035
_refine_ls_number_restraints 6
_refine_ls_restrained_S_all 1.062
_refine_ls_R_factor_all 0.0284
_refine_ls_R_factor_gt 0.0231
_refine_ls_shift/su_max 0.001
_refine_ls_shift/su_mean 0.000
_refine_ls_structure_factor_coef Fsqd
_refine_ls_weighting_details 'calc w=1/[\s^2^(Fo^2^)+(0.0200P)^2^+0.4000P] where P=(Fo^2^+2Fc^2^)/3'
_refine_ls_weighting_scheme calc
_refine_ls_wR_factor_gt 0.0501
_refine_ls_wR_factor_ref 0.0524
_reflns_number_gt 1748
_reflns_number_total 2035
_reflns_threshold_expression >2sigma(I)
_cod_data_source_file c0ce00707b.txt
_cod_data_source_block xd
_cod_depositor_comments
;
The following automatic conversions were performed:
'_symmetry_cell_setting' value 'Monoclinic' changed to 'monoclinic'
according to '/home/saulius/struct/CIF-dictionaries/cif_core.dic'
dictionary named 'cif_core.dic' version 2.4.1 from 2010-06-29.

Automatic conversion script
Id: cif_fix_enum 1555 2011-01-17 13:19:09Z saulius 
;
_cod_original_sg_symbol_H-M P2(1)/n
_cod_database_code 7205729

loop_
_symmetry_equiv_pos_as_xyz
'x, y, z'
'-x+1/2, y+1/2, -z+1/2'
'-x, -y, -z'
'x-1/2, -y-1/2, z-1/2'

loop_
_atom_site_label
_atom_site_type_symbol
_atom_site_fract_x
_atom_site_fract_y
_atom_site_fract_z
_atom_site_U_iso_or_equiv
_atom_site_adp_type
_atom_site_occupancy
_atom_site_symmetry_multiplicity
_atom_site_calc_flag
_atom_site_refinement_flags
_atom_site_disorder_assembly
_atom_site_disorder_group
Er1 Er 0.34753(2) 0.48793(2) 0.244532(10) 0.01228(10) Uani 1 1 d . . .
O1W O 0.5820(4) 0.6710(4) 0.2864(2) 0.0348(9) Uani 1 1 d . . .
H1A H 0.6819 0.6694 0.3029 0.052 Uiso 1 1 d R . .
H1B H 0.5516 0.7803 0.2824 0.052 Uiso 1 1 d R . .
O1 O 0.2884(4) 0.1994(4) 0.17294(17) 0.0153(7) Uani 1 1 d . . .
O2 O 0.5658(4) 0.2664(4) 0.17850(18) 0.0202(7) Uani 1 1 d . . .
O3 O 0.3578(4) -0.1825(4) 0.18950(17) 0.0160(7) Uani 1 1 d . . .
O4 O 0.4202(4) -0.4178(4) 0.11527(17) 0.0201(7) Uani 1 1 d . . .
O5 O 0.0100(4) 0.8235(4) 0.15970(19) 0.0234(8) Uani 1 1 d . . .
O6 O 0.0779(4) 0.5266(4) 0.18223(19) 0.0202(7) Uani 1 1 d . . .
C1 C 0.4426(6) 0.1814(5) 0.1477(2) 0.0135(9) Uani 1 1 d U . .
C2 C 0.4703(5) 0.0777(6) 0.0727(2) 0.0136(9) Uani 1 1 d . . .
C3 C 0.4502(6) -0.1150(6) 0.0612(2) 0.0146(9) Uani 1 1 d . . .
C4 C 0.5199(5) 0.1889(6) 0.0113(2) 0.0153(10) Uani 1 1 d . . .
H4A H 0.5335 0.3167 0.0190 0.018 Uiso 1 1 calc R . .
C5 C 0.4059(5) -0.2468(6) 0.1250(2) 0.0142(9) Uani 1 1 d . . .
C6 C -0.0074(6) 0.6518(6) 0.1462(3) 0.0182(10) Uani 1 1 d . . .
C7 C -0.1371(6) 0.5921(7) 0.0859(3) 0.0253(11) Uani 1 1 d . . .
H7A H -0.1808 0.7020 0.0592 0.030 Uiso 1 1 calc R . .
H7B H -0.2334 0.5329 0.1112 0.030 Uiso 1 1 calc R . .
C8 C -0.0643(7) 0.4568(7) 0.0264(3) 0.0315(12) Uani 1 1 d . . .
H8A H -0.0097 0.3533 0.0536 0.038 Uiso 1 1 calc R . .
H8B H -0.1591 0.4066 -0.0046 0.038 Uiso 1 1 calc R . .

loop_
_atom_site_aniso_label
_atom_site_aniso_U_11
_atom_site_aniso_U_22
_atom_site_aniso_U_33
_atom_site_aniso_U_23
_atom_site_aniso_U_13
_atom_site_aniso_U_12
Er1 0.01780(14) 0.00980(13) 0.00937(13) 0.00045(7) 0.00375(8) 0.00011(7)
O1W 0.026(2) 0.0252(19) 0.053(3) 0.0026(17) -0.0154(18) -0.0043(15)
O1 0.0188(17) 0.0133(15) 0.0139(16) 0.0004(12) 0.0054(13) 0.0015(12)
O2 0.0196(17) 0.0236(17) 0.0174(18) -0.0030(13) 0.0022(14) -0.0010(14)
O3 0.0239(17) 0.0129(15) 0.0115(16) 0.0013(12) 0.0071(13) 0.0007(12)
O4 0.035(2) 0.0102(15) 0.0152(16) 0.0002(13) 0.0093(14) 0.0018(13)
O5 0.036(2) 0.0144(16) 0.0199(18) -0.0024(13) -0.0059(15) 0.0021(14)
O6 0.0228(18) 0.0160(16) 0.0217(18) -0.0007(13) -0.0004(14) 0.0006(13)
C1 0.026(2) 0.0075(19) 0.008(2) 0.0058(16) 0.0055(18) 0.0027(16)
C2 0.014(2) 0.017(2) 0.010(2) -0.0033(17) 0.0037(17) 0.0010(17)
C3 0.017(2) 0.015(2) 0.012(2) 0.0018(17) 0.0028(18) 0.0013(17)
C4 0.022(2) 0.008(2) 0.017(3) 0.0001(16) 0.006(2) 0.0010(16)
C5 0.017(2) 0.012(2) 0.013(2) 0.0018(17) 0.0041(18) -0.0016(17)
C6 0.023(2) 0.021(2) 0.011(2) -0.0002(18) 0.0035(19) 0.0012(19)
C7 0.022(3) 0.034(3) 0.020(3) -0.006(2) -0.007(2) -0.002(2)
C8 0.034(3) 0.037(3) 0.024(3) -0.011(2) -0.002(2) -0.009(2)

loop_
_atom_type_symbol
_atom_type_description
_atom_type_scat_dispersion_real
_atom_type_scat_dispersion_imag
_atom_type_scat_source
C C 0.0033 0.0016 'International Tables Vol C Tables 4.2.6.8 and 6.1.1.4'
H H 0.0000 0.0000 'International Tables Vol C Tables 4.2.6.8 and 6.1.1.4'
O O 0.0106 0.0060 'International Tables Vol C Tables 4.2.6.8 and 6.1.1.4'
Er Er -0.2586 4.9576 'International Tables Vol C Tables 4.2.6.8 and 6.1.1.4'

loop_
_geom_angle_atom_site_label_1
_geom_angle_atom_site_label_2
_geom_angle_atom_site_label_3
_geom_angle
_geom_angle_site_symmetry_1
_geom_angle_site_symmetry_3
_geom_angle_publ_flag
O5 Er1 O3 72.59(11) 2_545 2 ?
O5 Er1 O1W 72.86(12) 2_545 . ?
O3 Er1 O1W 132.57(12) 2 . ?
O5 Er1 O1 96.17(11) 2_545 2 ?
O3 Er1 O1 73.72(10) 2 2 ?
O1W Er1 O1 78.78(11) . 2 ?
O5 Er1 O6 143.30(11) 2_545 . ?
O3 Er1 O6 71.04(11) 2 . ?
O1W Er1 O6 138.87(10) . . ?
O1 Er1 O6 78.27(10) 2 . ?
O5 Er1 O4 133.92(11) 2_545 1_565 ?
O3 Er1 O4 141.00(11) 2 1_565 ?
O1W Er1 O4 86.33(12) . 1_565 ?
O1 Er1 O4 119.97(10) 2 1_565 ?
O6 Er1 O4 76.36(11) . 1_565 ?
O5 Er1 O1 90.82(10) 2_545 . ?
O3 Er1 O1 71.46(10) 2 . ?
O1W Er1 O1 139.89(11) . . ?
O1 Er1 O1 140.46(5) 2 . ?
O6 Er1 O1 73.23(10) . . ?
O4 Er1 O1 79.17(10) 1_565 . ?
O5 Er1 O3 136.58(10) 2_545 1_565 ?
O3 Er1 O3 134.21(7) 2 1_565 ?
O1W Er1 O3 64.35(11) . 1_565 ?
O1 Er1 O3 69.33(9) 2 1_565 ?
O6 Er1 O3 75.74(10) . 1_565 ?
O4 Er1 O3 52.04(9) 1_565 1_565 ?
O1 Er1 O3 126.89(10) . 1_565 ?
O5 Er1 O2 72.32(11) 2_545 . ?
O3 Er1 O2 110.70(10) 2 . ?
O1W Er1 O2 88.29(11) . . ?
O1 Er1 O2 164.90(10) 2 . ?
O6 Er1 O2 116.81(10) . . ?
O4 Er1 O2 66.26(10) 1_565 . ?
O1 Er1 O2 51.63(9) . . ?
O3 Er1 O2 112.07(9) 1_565 . ?
O5 Er1 C5 141.59(12) 2_545 1_565 ?
O3 Er1 C5 145.75(12) 2 1_565 ?
O1W Er1 C5 73.62(13) . 1_565 ?
O1 Er1 C5 95.22(11) 2 1_565 ?
O6 Er1 C5 75.02(11) . 1_565 ?
O4 Er1 C5 25.60(10) 1_565 1_565 ?
O1 Er1 C5 103.09(11) . 1_565 ?
O3 Er1 C5 26.45(10) 1_565 1_565 ?
O2 Er1 C5 88.50(11) . 1_565 ?
O5 Er1 C1 84.43(11) 2_545 . ?
O3 Er1 C1 94.10(10) 2 . ?
O1W Er1 C1 113.72(12) . . ?
O1 Er1 C1 166.89(11) 2 . ?
O6 Er1 C1 93.40(12) . . ?
O4 Er1 C1 66.76(10) 1_565 . ?
O1 Er1 C1 26.56(11) . . ?
O3 Er1 C1 118.76(10) 1_565 . ?
O2 Er1 C1 25.68(10) . . ?
C5 Er1 C1 92.31(11) 1_565 . ?
O5 Er1 Er1 128.17(8) 2_545 2 ?
O3 Er1 Er1 100.87(7) 2 2 ?
O1W Er1 Er1 76.69(8) . 2 ?
O1 Er1 Er1 36.57(7) 2 2 ?
O6 Er1 Er1 64.60(7) . 2 ?
O4 Er1 Er1 83.46(7) 1_565 2 ?
O1 Er1 Er1 137.08(7) . 2 ?
O3 Er1 Er1 35.00(6) 1_565 2 ?
O2 Er1 Er1 147.07(7) . 2 ?
C5 Er1 Er1 59.32(8) 1_565 2 ?
C1 Er1 Er1 146.89(8) . 2 ?
Er1 O1W H1A 145.1 . . ?
Er1 O1W H1B 106.8 . . ?
H1A O1W H1B 108.1 . . ?
C1 O1 Er1 125.0(2) . 2_545 ?
C1 O1 Er1 95.2(2) . . ?
Er1 O1 Er1 108.60(11) 2_545 . ?
C1 O2 Er1 89.2(2) . . ?
C5 O3 Er1 146.9(3) . 2_545 ?
C5 O3 Er1 90.2(2) . 1_545 ?
Er1 O3 Er1 106.04(10) 2_545 1_545 ?
C5 O4 Er1 97.3(2) . 1_545 ?
C6 O5 Er1 133.1(3) . 2 ?
C6 O6 Er1 139.3(3) . . ?
O2 C1 O1 121.1(4) . . ?
O2 C1 C2 119.1(4) . . ?
O1 C1 C2 119.2(4) . . ?
O2 C1 Er1 65.1(2) . . ?
O1 C1 Er1 58.2(2) . . ?
C2 C1 Er1 156.7(3) . . ?
C4 C2 C3 119.1(4) . . ?
C4 C2 C1 114.9(4) . . ?
C3 C2 C1 126.0(4) . . ?
C4 C3 C2 119.0(4) 3_655 . ?
C4 C3 C5 118.1(4) 3_655 . ?
C2 C3 C5 122.8(4) . . ?
C3 C4 C2 121.9(4) 3_655 . ?
C3 C4 H4A 119.1 3_655 . ?
C2 C4 H4A 119.1 . . ?
O4 C5 O3 120.4(4) . . ?
O4 C5 C3 120.0(4) . . ?
O3 C5 C3 119.6(4) . . ?
O4 C5 Er1 57.1(2) . 1_545 ?
O3 C5 Er1 63.3(2) . 1_545 ?
C3 C5 Er1 175.4(3) . 1_545 ?
O5 C6 O6 123.1(4) . . ?
O5 C6 C7 118.5(4) . . ?
O6 C6 C7 118.4(4) . . ?
C6 C7 C8 113.5(4) . . ?
C6 C7 H7A 108.9 . . ?
C8 C7 H7A 108.9 . . ?
C6 C7 H7B 108.9 . . ?
C8 C7 H7B 108.9 . . ?
H7A C7 H7B 107.7 . . ?
C8 C8 C7 114.0(5) 3_565 . ?
C8 C8 H8A 108.7 3_565 . ?
C7 C8 H8A 108.7 . . ?
C8 C8 H8B 108.7 3_565 . ?
C7 C8 H8B 108.7 . . ?
H8A C8 H8B 107.6 . . ?

loop_
_geom_bond_atom_site_label_1
_geom_bond_atom_site_label_2
_geom_bond_distance
_geom_bond_site_symmetry_2
_geom_bond_publ_flag
Er1 O5 2.297(3) 2_545 ?
Er1 O3 2.323(3) 2 ?
Er1 O1W 2.343(3) . ?
Er1 O1 2.345(3) 2 ?
Er1 O6 2.348(3) . ?
Er1 O4 2.413(3) 1_565 ?
Er1 O1 2.447(3) . ?
Er1 O3 2.547(3) 1_565 ?
Er1 O2 2.600(3) . ?
Er1 C5 2.850(4) 1_565 ?
Er1 C1 2.866(4) . ?
Er1 Er1 3.8921(4) 2 ?
O1W H1A 0.8200 . ?
O1W H1B 0.8200 . ?
O1 C1 1.287(5) . ?
O1 Er1 2.345(3) 2_545 ?
O2 C1 1.242(5) . ?
O3 C5 1.270(5) . ?
O3 Er1 2.323(3) 2_545 ?
O3 Er1 2.547(3) 1_545 ?
O4 C5 1.242(5) . ?
O4 Er1 2.413(3) 1_545 ?
O5 C6 1.258(5) . ?
O5 Er1 2.297(3) 2 ?
O6 C6 1.270(5) . ?
C1 C2 1.513(6) . ?
C2 C4 1.389(6) . ?
C2 C3 1.402(6) . ?
C3 C4 1.385(6) 3_655 ?
C3 C5 1.497(6) . ?
C4 C3 1.385(6) 3_655 ?
C4 H4A 0.9300 . ?
C5 Er1 2.850(4) 1_545 ?
C6 C7 1.495(6) . ?
C7 C8 1.530(7) . ?
C7 H7A 0.9700 . ?
C7 H7B 0.9700 . ?
C8 C8 1.499(10) 3_565 ?
C8 H8A 0.9700 . ?
C8 H8B 0.9700 . ?

loop_
_geom_torsion_atom_site_label_1
_geom_torsion_atom_site_label_2
_geom_torsion_atom_site_label_3
_geom_torsion_atom_site_label_4
_geom_torsion
_geom_torsion_site_symmetry_1
_geom_torsion_site_symmetry_2
_geom_torsion_site_symmetry_3
_geom_torsion_site_symmetry_4
_geom_torsion_publ_flag
O5 Er1 O1 C1 -75.8(2) 2_545 . . . ?
O3 Er1 O1 C1 -147.1(3) 2 . . . ?
O1W Er1 O1 C1 -11.9(3) . . . . ?
O1 Er1 O1 C1 -176.5(2) 2 . . . ?
O6 Er1 O1 C1 137.8(2) . . . . ?
O4 Er1 O1 C1 58.9(2) 1_565 . . . ?
O3 Er1 O1 C1 81.0(2) 1_565 . . . ?
O2 Er1 O1 C1 -9.3(2) . . . . ?
C5 Er1 O1 C1 68.1(2) 1_565 . . . ?
Er1 Er1 O1 C1 126.9(2) 2 . . . ?
O5 Er1 O1 Er1 53.84(13) 2_545 . . 2_545 ?
O3 Er1 O1 Er1 -17.46(11) 2 . . 2_545 ?
O1W Er1 O1 Er1 117.71(16) . . . 2_545 ?
O1 Er1 O1 Er1 -46.89(15) 2 . . 2_545 ?
O6 Er1 O1 Er1 -92.58(13) . . . 2_545 ?
O4 Er1 O1 Er1 -171.45(13) 1_565 . . 2_545 ?
O3 Er1 O1 Er1 -149.36(10) 1_565 . . 2_545 ?
O2 Er1 O1 Er1 120.35(16) . . . 2_545 ?
C5 Er1 O1 Er1 -162.26(12) 1_565 . . 2_545 ?
C1 Er1 O1 Er1 129.6(3) . . . 2_545 ?
Er1 Er1 O1 Er1 -103.54(11) 2 . . 2_545 ?
O5 Er1 O2 C1 115.3(3) 2_545 . . . ?
O3 Er1 O2 C1 52.5(3) 2 . . . ?
O1W Er1 O2 C1 -172.1(3) . . . . ?
O1 Er1 O2 C1 156.9(3) 2 . . . ?
O6 Er1 O2 C1 -26.1(3) . . . . ?
O4 Er1 O2 C1 -85.4(3) 1_565 . . . ?
O1 Er1 O2 C1 9.6(2) . . . . ?
O3 Er1 O2 C1 -110.8(2) 1_565 . . . ?
C5 Er1 O2 C1 -98.5(2) 1_565 . . . ?
Er1 Er1 O2 C1 -110.2(2) 2 . . . ?
O5 Er1 O6 C6 152.6(4) 2_545 . . . ?
O3 Er1 O6 C6 144.7(5) 2 . . . ?
O1W Er1 O6 C6 10.7(5) . . . . ?
O1 Er1 O6 C6 68.0(4) 2 . . . ?
O4 Er1 O6 C6 -57.1(4) 1_565 . . . ?
O1 Er1 O6 C6 -139.7(5) . . . . ?
O3 Er1 O6 C6 -3.3(4) 1_565 . . . ?
O2 Er1 O6 C6 -111.2(4) . . . . ?
C5 Er1 O6 C6 -30.7(4) 1_565 . . . ?
C1 Er1 O6 C6 -122.2(4) . . . . ?
Er1 Er1 O6 C6 32.1(4) 2 . . . ?
Er1 O2 C1 O1 -16.8(4) . . . . ?
Er1 O2 C1 C2 154.3(3) . . . . ?
Er1 O1 C1 O2 -99.0(4) 2_545 . . . ?
Er1 O1 C1 O2 18.0(4) . . . . ?
Er1 O1 C1 C2 89.9(4) 2_545 . . . ?
Er1 O1 C1 C2 -153.1(3) . . . . ?
Er1 O1 C1 Er1 -117.0(3) 2_545 . . . ?
O5 Er1 C1 O2 -59.9(2) 2_545 . . . ?
O3 Er1 C1 O2 -132.0(2) 2 . . . ?
O1W Er1 C1 O2 8.6(3) . . . . ?
O1 Er1 C1 O2 -153.2(4) 2 . . . ?
O6 Er1 C1 O2 156.8(2) . . . . ?
O4 Er1 C1 O2 83.2(2) 1_565 . . . ?
O1 Er1 C1 O2 -163.1(4) . . . . ?
O3 Er1 C1 O2 81.2(3) 1_565 . . . ?
C5 Er1 C1 O2 81.7(2) 1_565 . . . ?
Er1 Er1 C1 O2 110.9(2) 2 . . . ?
O5 Er1 C1 O1 103.1(2) 2_545 . . . ?
O3 Er1 C1 O1 31.1(2) 2 . . . ?
O1W Er1 C1 O1 171.7(2) . . . . ?
O1 Er1 C1 O1 9.9(7) 2 . . . ?
O6 Er1 C1 O1 -40.1(2) . . . . ?
O4 Er1 C1 O1 -113.7(3) 1_565 . . . ?
O3 Er1 C1 O1 -115.7(2) 1_565 . . . ?
O2 Er1 C1 O1 163.1(4) . . . . ?
C5 Er1 C1 O1 -115.2(2) 1_565 . . . ?
Er1 Er1 C1 O1 -86.0(2) 2 . . . ?
O5 Er1 C1 C2 -166.1(8) 2_545 . . . ?
O3 Er1 C1 C2 121.9(8) 2 . . . ?
O1W Er1 C1 C2 -97.6(8) . . . . ?
O1 Er1 C1 C2 100.6(8) 2 . . . ?
O6 Er1 C1 C2 50.7(8) . . . . ?
O4 Er1 C1 C2 -22.9(7) 1_565 . . . ?
O1 Er1 C1 C2 90.8(8) . . . . ?
O3 Er1 C1 C2 -24.9(8) 1_565 . . . ?
O2 Er1 C1 C2 -106.2(8) . . . . ?
C5 Er1 C1 C2 -24.4(8) 1_565 . . . ?
Er1 Er1 C1 C2 4.8(9) 2 . . . ?
O2 C1 C2 C4 -61.3(5) . . . . ?
O1 C1 C2 C4 109.9(4) . . . . ?
Er1 C1 C2 C4 33.0(10) . . . . ?
O2 C1 C2 C3 118.7(5) . . . . ?
O1 C1 C2 C3 -70.1(6) . . . . ?
Er1 C1 C2 C3 -147.0(6) . . . . ?
C4 C2 C3 C4 -0.2(7) . . . 3_655 ?
C1 C2 C3 C4 179.8(4) . . . 3_655 ?
C4 C2 C3 C5 176.8(4) . . . . ?
C1 C2 C3 C5 -3.2(7) . . . . ?
C3 C2 C4 C3 0.2(7) . . . 3_655 ?
C1 C2 C4 C3 -179.8(4) . . . 3_655 ?
Er1 O4 C5 O3 -2.4(5) 1_545 . . . ?
Er1 O4 C5 C3 175.8(3) 1_545 . . . ?
Er1 O3 C5 O4 -118.6(5) 2_545 . . . ?
Er1 O3 C5 O4 2.3(4) 1_545 . . . ?
Er1 O3 C5 C3 63.2(7) 2_545 . . . ?
Er1 O3 C5 C3 -176.0(4) 1_545 . . . ?
Er1 O3 C5 Er1 -120.9(5) 2_545 . . 1_545 ?
C4 C3 C5 O4 10.1(6) 3_655 . . . ?
C2 C3 C5 O4 -166.9(4) . . . . ?
C4 C3 C5 O3 -171.7(4) 3_655 . . . ?
C2 C3 C5 O3 11.3(7) . . . . ?
C4 C3 C5 Er1 60(4) 3_655 . . 1_545 ?
C2 C3 C5 Er1 -117(4) . . . 1_545 ?
Er1 O5 C6 O6 -9.9(7) 2 . . . ?
Er1 O5 C6 C7 168.9(3) 2 . . . ?
Er1 O6 C6 O5 -29.6(7) . . . . ?
Er1 O6 C6 C7 151.6(3) . . . . ?
O5 C6 C7 C8 129.6(5) . . . . ?
O6 C6 C7 C8 -51.5(6) . . . . ?
C6 C7 C8 C8 -68.9(7) . . . 3_565 ?
